data_4505586
loop_
_publ_author_name
'Carnes, Matthew E.'
'Lindquist, Nathan R.'
'Zakharov, Lev N.'
'Johnson, Darren W.'

_publ_section_title
;
 Counterion and Steric Effects in Self-Assembled HgX2--Thioether
 Coordination Polymers
;
_journal_issue 3
_journal_name_full 'Crystal Growth &amp; Design'
_journal_page_first 1579
_journal_paper_doi 10.1021/cg201625c
_journal_volume 12
_journal_year 2012
_chemical_formula_sum 'C16 H26 Br2 Hg S2'
_chemical_formula_weight 642.90
_chemical_name_systematic
;
 ?
;
_space_group_IT_number 15
_symmetry_cell_setting monoclinic
_symmetry_space_group_name_Hall '-C 2yc'
_symmetry_space_group_name_H-M 'C 1 2/c 1'
_atom_sites_solution_hydrogens geom
_atom_sites_solution_primary direct
_atom_sites_solution_secondary difmap
_audit_creation_method SHELXLTL
_cell_angle_alpha 90.00
_cell_angle_beta 94.987(4)
_cell_angle_gamma 90.00
_cell_formula_units_Z 4
_cell_length_a 12.615(3)
_cell_length_b 13.098(4)
_cell_length_c 12.906(3)
_cell_measurement_reflns_used 5269
_cell_measurement_temperature 173(2)
_cell_measurement_theta_max 26.97
_cell_measurement_theta_min 2.25
_cell_volume 2124.4(10)
_computing_cell_refinement 'Bruker SAINT'
_computing_data_collection 'Bruker SMART'
_computing_data_reduction 'Bruker SAINT'
_computing_molecular_graphics 'Bruker SHELXTL'
_computing_publication_material 'Bruker SHELXTL'
_computing_structure_refinement 'Bruker SHELXTL'
_computing_structure_solution 'Bruker SHELXTL'
_diffrn_ambient_temperature 173(2)
_diffrn_measured_fraction_theta_full 1.000
_diffrn_measured_fraction_theta_max 1.000
_diffrn_measurement_device_type 'Bruker Apex CCD area detector'
_diffrn_measurement_method 'phi and omega scans'
_diffrn_radiation_monochromator graphite
_diffrn_radiation_source 'fine-focus sealed tube'
_diffrn_radiation_type MoK\a
_diffrn_radiation_wavelength 0.71073
_diffrn_reflns_av_R_equivalents 0.0217
_diffrn_reflns_av_sigmaI/netI 0.0158
_diffrn_reflns_limit_h_max 16
_diffrn_reflns_limit_h_min -16
_diffrn_reflns_limit_k_max 16
_diffrn_reflns_limit_k_min -16
_diffrn_reflns_limit_l_max 16
_diffrn_reflns_limit_l_min -16
_diffrn_reflns_number 11713
_diffrn_reflns_theta_full 27.00
_diffrn_reflns_theta_max 27.00
_diffrn_reflns_theta_min 2.25
_exptl_absorpt_coefficient_mu 11.196
_exptl_absorpt_correction_T_max 0.5531
_exptl_absorpt_correction_T_min 0.2674
_exptl_absorpt_correction_type multi-scan
_exptl_absorpt_process_details SADABS
_exptl_crystal_colour colorless
_exptl_crystal_density_diffrn 2.010
_exptl_crystal_density_method 'not measured'
_exptl_crystal_description block
_exptl_crystal_F_000 1216
_exptl_crystal_size_max 0.16
_exptl_crystal_size_mid 0.09
_exptl_crystal_size_min 0.06
_refine_diff_density_max 0.838
_refine_diff_density_min -0.992
_refine_diff_density_rms 0.080
_refine_ls_extinction_method none
_refine_ls_goodness_of_fit_ref 1.097
_refine_ls_hydrogen_treatment constr
_refine_ls_matrix_type full
_refine_ls_number_parameters 96
_refine_ls_number_reflns 2331
_refine_ls_number_restraints 0
_refine_ls_restrained_S_all 1.097
_refine_ls_R_factor_all 0.0276
_refine_ls_R_factor_gt 0.0241
_refine_ls_shift/su_max 0.000
_refine_ls_shift/su_mean 0.000
_refine_ls_structure_factor_coef Fsqd
_refine_ls_weighting_details 'calc w=1/[\s^2^(Fo^2^)+(0.0240P)^2^+4.9433P] where P=(Fo^2^+2Fc^2^)/3'
_refine_ls_weighting_scheme calc
_refine_ls_wR_factor_gt 0.0553
_refine_ls_wR_factor_ref 0.0567
_reflns_number_gt 2133
_reflns_number_total 2331
_reflns_threshold_expression >2sigma(I)
_cod_data_source_file cg201625c_si_002.cif
_cod_data_source_block dwj54
_cod_depositor_comments
;
The following automatic conversions were performed:

'_symmetry_cell_setting' value 'Monoclinic' changed to 'monoclinic'
according to /home/saulius/struct/CIF-dictionaries/cif_core.dic
dictionary named 'cif_core.dic' version 2.4.1 from 2010-06-29.

Automatic conversion script
Id: cif_fix_values 1715 2011-07-08 13:25:40Z adriana 
;
_cod_original_sg_symbol_H-M C2/c
_cod_database_code 4505586

loop_
_symmetry_equiv_pos_as_xyz
'x, y, z'
'-x, y, -z+1/2'
'x+1/2, y+1/2, z'
'-x+1/2, y+1/2, -z+1/2'
'-x, -y, -z'
'x, -y, z-1/2'
'-x+1/2, -y+1/2, -z'
'x+1/2, -y+1/2, z-1/2'

loop_
_atom_site_label
_atom_site_type_symbol
_atom_site_fract_x
_atom_site_fract_y
_atom_site_fract_z
_atom_site_U_iso_or_equiv
_atom_site_adp_type
_atom_site_occupancy
_atom_site_symmetry_multiplicity
_atom_site_calc_flag
_atom_site_refinement_flags
Hg1 Hg 0.5000 0.273744(18) 0.2500 0.05079(8) Uani 1 2 d S
Br1 Br 0.51145(5) 0.37307(4) 0.41904(3) 0.07272(15) Uani 1 1 d .
S1 S 0.35437(6) 0.12704(7) 0.22363(6) 0.04072(19) Uani 1 1 d .
C1 C 0.3340(3) 0.1226(3) 0.0820(3) 0.0511(9) Uani 1 1 d .
H1A H 0.2637 0.0921 0.0605 0.061 Uiso 1 1 calc R
H1B H 0.3354 0.1926 0.0534 0.061 Uiso 1 1 calc R
C2 C 0.4212(3) 0.0591(3) 0.0401(3) 0.0439(8) Uani 1 1 d .
C3 C 0.4936(3) 0.1032(3) -0.0199(3) 0.0534(9) Uani 1 1 d .
H3A H 0.4898 0.1744 -0.0343 0.064 Uiso 1 1 calc R
C4 C 0.4280(3) -0.0445(3) 0.0596(3) 0.0530(9) Uani 1 1 d .
H4A H 0.3782 -0.0759 0.1007 0.064 Uiso 1 1 calc R
C5 C 0.2267(3) 0.1746(4) 0.2636(3) 0.0640(12) Uani 1 1 d .
C6 C 0.2435(4) 0.1890(6) 0.3782(4) 0.093(2) Uani 1 1 d .
H6A H 0.1778 0.2143 0.4043 0.140 Uiso 1 1 calc R
H6B H 0.3008 0.2386 0.3943 0.140 Uiso 1 1 calc R
H6C H 0.2631 0.1236 0.4115 0.140 Uiso 1 1 calc R
C7 C 0.1435(5) 0.0925(8) 0.2335(8) 0.182(5) Uani 1 1 d .
H7A H 0.0740 0.1148 0.2537 0.272 Uiso 1 1 calc R
H7B H 0.1640 0.0286 0.2695 0.272 Uiso 1 1 calc R
H7C H 0.1392 0.0815 0.1582 0.272 Uiso 1 1 calc R
C8 C 0.1984(6) 0.2741(7) 0.2114(5) 0.145(4) Uani 1 1 d .
H8A H 0.1304 0.2984 0.2333 0.218 Uiso 1 1 calc R
H8B H 0.1923 0.2646 0.1358 0.218 Uiso 1 1 calc R
H8C H 0.2541 0.3245 0.2308 0.218 Uiso 1 1 calc R

loop_
_atom_site_aniso_label
_atom_site_aniso_U_11
_atom_site_aniso_U_22
_atom_site_aniso_U_33
_atom_site_aniso_U_23
_atom_site_aniso_U_13
_atom_site_aniso_U_12
Hg1 0.05505(14) 0.05519(14) 0.04100(12) 0.000 -0.00230(8) 0.000
Br1 0.1136(4) 0.0519(3) 0.0513(2) -0.01157(19) -0.0006(2) 0.0012(2)
S1 0.0325(4) 0.0517(5) 0.0382(4) -0.0066(4) 0.0041(3) 0.0012(3)
C1 0.043(2) 0.067(3) 0.0411(19) -0.0170(17) -0.0040(15) 0.0132(18)
C2 0.0399(18) 0.054(2) 0.0372(17) -0.0136(15) -0.0022(14) 0.0058(16)
C3 0.061(2) 0.045(2) 0.055(2) -0.0088(17) 0.0087(18) 0.0055(18)
C4 0.054(2) 0.051(2) 0.057(2) -0.0096(18) 0.0161(18) 0.0000(18)
C5 0.0286(18) 0.111(4) 0.053(2) -0.020(2) 0.0074(16) 0.006(2)
C6 0.059(3) 0.175(6) 0.048(3) -0.001(3) 0.021(2) 0.024(4)
C7 0.053(3) 0.266(12) 0.234(11) -0.120(9) 0.057(5) -0.067(5)
C8 0.138(6) 0.229(10) 0.073(4) 0.023(5) 0.032(4) 0.143(7)

loop_
_atom_type_symbol
_atom_type_description
_atom_type_scat_dispersion_real
_atom_type_scat_dispersion_imag
_atom_type_scat_source
C C 0.0033 0.0016 'International Tables Vol C Tables 4.2.6.8 and 6.1.1.4'
H H 0.0000 0.0000 'International Tables Vol C Tables 4.2.6.8 and 6.1.1.4'
S S 0.1246 0.1234 'International Tables Vol C Tables 4.2.6.8 and 6.1.1.4'
Br Br -0.2901 2.4595 'International Tables Vol C Tables 4.2.6.8 and 6.1.1.4'
Hg Hg -2.3894 9.2266 'International Tables Vol C Tables 4.2.6.8 and 6.1.1.4'

loop_
_geom_angle_atom_site_label_1
_geom_angle_atom_site_label_2
_geom_angle_atom_site_label_3
_geom_angle
_geom_angle_site_symmetry_1
_geom_angle_site_symmetry_3
Br1 Hg1 Br1 118.20(3) 2_655 .
Br1 Hg1 S1 105.89(3) 2_655 .
Br1 Hg1 S1 117.92(2) . .
Br1 Hg1 S1 117.92(2) 2_655 2_655
Br1 Hg1 S1 105.89(2) . 2_655
S1 Hg1 S1 87.49(4) . 2_655
C1 S1 C5 103.95(18) . .
C1 S1 Hg1 100.77(15) . .
C5 S1 Hg1 109.30(17) . .
C2 C1 S1 109.4(2) . .
C2 C1 H1A 109.8 . .
S1 C1 H1A 109.8 . .
C2 C1 H1B 109.8 . .
S1 C1 H1B 109.8 . .
H1A C1 H1B 108.2 . .
C3 C2 C4 118.8(3) . .
C3 C2 C1 120.5(4) . .
C4 C2 C1 120.6(4) . .
C2 C3 C4 120.3(4) . 5_655
C2 C3 H3A 119.9 . .
C4 C3 H3A 119.9 5_655 .
C2 C4 C3 120.9(4) . 5_655
C2 C4 H4A 119.6 . .
C3 C4 H4A 119.6 5_655 .
C6 C5 C8 110.2(5) . .
C6 C5 C7 112.1(6) . .
C8 C5 C7 111.5(6) . .
C6 C5 S1 105.6(3) . .
C8 C5 S1 110.4(4) . .
C7 C5 S1 106.8(4) . .
C5 C6 H6A 109.5 . .
C5 C6 H6B 109.5 . .
H6A C6 H6B 109.5 . .
C5 C6 H6C 109.5 . .
H6A C6 H6C 109.5 . .
H6B C6 H6C 109.5 . .
C5 C7 H7A 109.5 . .
C5 C7 H7B 109.5 . .
H7A C7 H7B 109.5 . .
C5 C7 H7C 109.5 . .
H7A C7 H7C 109.5 . .
H7B C7 H7C 109.5 . .
C5 C8 H8A 109.5 . .
C5 C8 H8B 109.5 . .
H8A C8 H8B 109.5 . .
C5 C8 H8C 109.5 . .
H8A C8 H8C 109.5 . .
H8B C8 H8C 109.5 . .

loop_
_geom_bond_atom_site_label_1
_geom_bond_atom_site_label_2
_geom_bond_distance
_geom_bond_site_symmetry_2
Hg1 Br1 2.5334(7) 2_655
Hg1 Br1 2.5334(7) .
Hg1 S1 2.6598(10) .
Hg1 S1 2.6598(10) 2_655
S1 C1 1.824(4) .
S1 C5 1.842(4) .
C1 C2 1.516(5) .
C1 H1A 0.9900 .
C1 H1B 0.9900 .
C2 C3 1.376(6) .
C2 C4 1.381(6) .
C3 C4 1.386(5) 5_655
C3 H3A 0.9500 .
C4 C3 1.386(5) 5_655
C4 H4A 0.9500 .
C5 C6 1.488(6) .
C5 C8 1.496(9) .
C5 C7 1.530(9) .
C6 H6A 0.9800 .
C6 H6B 0.9800 .
C6 H6C 0.9800 .
C7 H7A 0.9800 .
C7 H7B 0.9800 .
C7 H7C 0.9800 .
C8 H8A 0.9800 .
C8 H8B 0.9800 .
C8 H8C 0.9800 .

loop_
_geom_torsion_atom_site_label_1
_geom_torsion_atom_site_label_2
_geom_torsion_atom_site_label_3
_geom_torsion_atom_site_label_4
_geom_torsion
_geom_torsion_site_symmetry_1
_geom_torsion_site_symmetry_4
Br1 Hg1 S1 C1 19.62(12) 2_655 .
Br1 Hg1 S1 C1 154.60(12) . .
S1 Hg1 S1 C1 -98.72(12) 2_655 .
Br1 Hg1 S1 C5 -89.44(16) 2_655 .
Br1 Hg1 S1 C5 45.54(16) . .
S1 Hg1 S1 C5 152.21(16) 2_655 .
C5 S1 C1 C2 -165.1(3) . .
Hg1 S1 C1 C2 81.7(3) . .
S1 C1 C2 C3 -114.7(4) . .
S1 C1 C2 C4 66.7(4) . .
C4 C2 C3 C4 -0.2(6) . 5_655
C1 C2 C3 C4 -178.9(3) . 5_655
C3 C2 C4 C3 0.2(7) . 5_655
C1 C2 C4 C3 178.9(4) . 5_655
C1 S1 C5 C6 -174.6(4) . .
Hg1 S1 C5 C6 -67.7(5) . .
C1 S1 C5 C8 -55.5(5) . .
Hg1 S1 C5 C8 51.4(5) . .
C1 S1 C5 C7 65.9(6) . .
Hg1 S1 C5 C7 172.8(5) . .
